data_1512192
loop_
_publ_author_name
'Yu, Songjie'
'Wan, Boshun'
'Li, Xingwei'

_publ_section_title
;
 Rhodium(III)-Catalyzed C--H Activation and Amidation of Arenes
 UsingN-Arenesulfonated Imides as Amidating Reagents
;
_journal_issue 14
_journal_name_full 'Organic Letters'
_journal_page_first 3706
_journal_paper_doi 10.1021/ol401569u
_journal_volume 15
_journal_year 2013
_chemical_formula_sum 'C19 H12 N2 O2'
_chemical_formula_weight 300.31
_chemical_name_systematic
; 
 ? 
;
_space_group_IT_number 14
_symmetry_cell_setting monoclinic
_symmetry_space_group_name_Hall '-P 2ybc'
_symmetry_space_group_name_H-M 'P 1 21/c 1'
_atom_sites_solution_hydrogens geom
_atom_sites_solution_primary direct
_atom_sites_solution_secondary difmap
_audit_creation_method SHELXL-97
_cell_angle_alpha 90.00
_cell_angle_beta 100.891(2)
_cell_angle_gamma 90.00
_cell_formula_units_Z 4
_cell_length_a 11.6014(4)
_cell_length_b 10.6333(4)
_cell_length_c 12.4013(4)
_cell_measurement_reflns_used 2012
_cell_measurement_temperature 296(2)
_cell_measurement_theta_max 24.12
_cell_measurement_theta_min 2.54
_cell_volume 1502.28(9)
_computing_cell_refinement 'Bruker SMART'
_computing_data_collection 'Bruker SMART'
_computing_data_reduction 'Bruker SHELXTL'
_computing_molecular_graphics 'Bruker SHELXTL'
_computing_publication_material 'Bruker SHELXTL'
_computing_structure_refinement 'SHELXL-97 (Sheldrick, 1997)'
_computing_structure_solution 'SHELXS-97 (Sheldrick, 1990)'
_diffrn_ambient_temperature 296(2)
_diffrn_measured_fraction_theta_full 1.000
_diffrn_measured_fraction_theta_max 1.000
_diffrn_measurement_device_type 'Smart Apex II CCD'
_diffrn_measurement_method 'omega scans'
_diffrn_radiation_monochromator graphite
_diffrn_radiation_source 'fine-focus sealed tube'
_diffrn_radiation_type MoK\a
_diffrn_radiation_wavelength 0.71073
_diffrn_reflns_av_R_equivalents 0.0232
_diffrn_reflns_av_sigmaI/netI 0.0236
_diffrn_reflns_limit_h_max 13
_diffrn_reflns_limit_h_min -13
_diffrn_reflns_limit_k_max 12
_diffrn_reflns_limit_k_min -10
_diffrn_reflns_limit_l_max 14
_diffrn_reflns_limit_l_min -13
_diffrn_reflns_number 8293
_diffrn_reflns_theta_full 25.00
_diffrn_reflns_theta_max 25.00
_diffrn_reflns_theta_min 1.79
_diffrn_standards_decay_% 0
_diffrn_standards_interval_count 0
_diffrn_standards_interval_time 0
_diffrn_standards_number 0
_exptl_absorpt_coefficient_mu 0.088
_exptl_absorpt_correction_T_max 0.9978
_exptl_absorpt_correction_T_min 0.9967
_exptl_absorpt_correction_type empirical
_exptl_absorpt_process_details sadabs
_exptl_crystal_colour colourless
_exptl_crystal_density_diffrn 1.328
_exptl_crystal_density_method 'not measured'
_exptl_crystal_description block
_exptl_crystal_F_000 624
_exptl_crystal_size_max 0.04
_exptl_crystal_size_mid 0.03
_exptl_crystal_size_min 0.03
_refine_diff_density_max 0.130
_refine_diff_density_min -0.117
_refine_diff_density_rms 0.027
_refine_ls_extinction_coef 0.0097(18)
_refine_ls_extinction_expression Fc^*^=kFc[1+0.001xFc^2^\l^3^/sin(2\q)]^-1/4^
_refine_ls_extinction_method SHELXL
_refine_ls_goodness_of_fit_ref 1.033
_refine_ls_hydrogen_treatment mixed
_refine_ls_matrix_type full
_refine_ls_number_parameters 209
_refine_ls_number_reflns 2647
_refine_ls_number_restraints 0
_refine_ls_restrained_S_all 1.033
_refine_ls_R_factor_all 0.0529
_refine_ls_R_factor_gt 0.0355
_refine_ls_shift/su_max 0.029
_refine_ls_shift/su_mean 0.005
_refine_ls_structure_factor_coef Fsqd
_refine_ls_weighting_details 'calc w=1/[\s^2^(Fo^2^)+(0.0594P)^2^+0.0487P] where P=(Fo^2^+2Fc^2^)/3'
_refine_ls_weighting_scheme calc
_refine_ls_wR_factor_gt 0.0964
_refine_ls_wR_factor_ref 0.1064
_reflns_number_gt 1946
_reflns_number_total 2647
_reflns_threshold_expression >2sigma(I)
_cod_data_source_file ol401569u_si_001.cif
_cod_data_source_block 1
_cod_depositor_comments
;
The following automatic conversions were performed:

'_symmetry_cell_setting' value 'Monoclinic' changed to 'monoclinic'
according to /home/saulius/struct/CIF-dictionaries/cif_core.dic
dictionary named 'cif_core.dic' version 2.4.2 from 2011-04-26.

Automatic conversion script
Id: cif_fix_values 1891 2012-01-12 08:04:46Z andrius 
;
_cod_original_sg_symbol_H-M 'P2(1)/c  '
_cod_database_code 1512192

loop_
_symmetry_equiv_pos_as_xyz
'x, y, z'
'-x, y+1/2, -z+1/2'
'-x, -y, -z'
'x, -y-1/2, z-1/2'

loop_
_atom_site_label
_atom_site_type_symbol
_atom_site_fract_x
_atom_site_fract_y
_atom_site_fract_z
_atom_site_U_iso_or_equiv
_atom_site_adp_type
_atom_site_occupancy
_atom_site_symmetry_multiplicity
_atom_site_calc_flag
_atom_site_refinement_flags
C1 C -0.02857(17) 0.2854(2) 0.07264(19) 0.0847(6) Uani 1 1 d .
H1 H -0.0834 0.3233 0.0179 0.102 Uiso 1 1 calc R
C2 C 0.01415(18) 0.3471(2) 0.1684(2) 0.0934(7) Uani 1 1 d .
H2 H -0.0107 0.4284 0.1798 0.112 Uiso 1 1 calc R
C3 C 0.09468(16) 0.28732(17) 0.24815(17) 0.0767(5) Uani 1 1 d .
H3 H 0.1248 0.3277 0.3139 0.092 Uiso 1 1 calc R
C4 C 0.12995(13) 0.16678(15) 0.22892(13) 0.0570(4) Uani 1 1 d .
C5 C 0.21128(13) 0.09611(14) 0.31459(12) 0.0544(4) Uani 1 1 d .
C6 C 0.19831(16) 0.10391(17) 0.42345(14) 0.0702(5) Uani 1 1 d .
H6 H 0.1415 0.1574 0.4417 0.084 Uiso 1 1 calc R
C7 C 0.26678(19) 0.0350(2) 0.50504(14) 0.0789(6) Uani 1 1 d .
H7 H 0.2560 0.0421 0.5772 0.095 Uiso 1 1 calc R
C8 C 0.35079(17) -0.0440(2) 0.47989(14) 0.0776(5) Uani 1 1 d .
H8 H 0.3956 -0.0927 0.5346 0.093 Uiso 1 1 calc R
C9 C 0.36894(14) -0.05153(17) 0.37358(13) 0.0655(5) Uani 1 1 d .
H9 H 0.4277 -0.1034 0.3569 0.079 Uiso 1 1 calc R
C10 C 0.30015(13) 0.01776(14) 0.29155(12) 0.0521(4) Uani 1 1 d .
C11 C 0.01137(15) 0.16638(18) 0.05932(15) 0.0719(5) Uani 1 1 d .
H11 H -0.0172 0.1253 -0.0065 0.086 Uiso 1 1 calc R
C12 C 0.28815(13) -0.09356(14) 0.11275(12) 0.0507(4) Uani 1 1 d .
C13 C 0.36245(12) 0.10872(14) 0.12612(12) 0.0501(4) Uani 1 1 d .
C14 C 0.31142(12) -0.05551(13) 0.00402(11) 0.0478(4) Uani 1 1 d .
C15 C 0.29673(14) -0.12102(15) -0.09337(12) 0.0585(4) Uani 1 1 d .
H15 H 0.2659 -0.2020 -0.0991 0.070 Uiso 1 1 calc R
C16 C 0.32944(15) -0.06208(16) -0.18251(13) 0.0637(4) Uani 1 1 d .
H16 H 0.3209 -0.1045 -0.2491 0.076 Uiso 1 1 calc R
C17 C 0.37432(14) 0.05821(16) -0.17442(13) 0.0621(4) Uani 1 1 d .
H17 H 0.3955 0.0957 -0.2356 0.074 Uiso 1 1 calc R
C18 C 0.38842(13) 0.12413(15) -0.07645(13) 0.0568(4) Uani 1 1 d .
H18 H 0.4183 0.2055 -0.0709 0.068 Uiso 1 1 calc R
C19 C 0.35662(11) 0.06511(13) 0.01256(11) 0.0475(4) Uani 1 1 d .
N1 N 0.08861(11) 0.10560(13) 0.13460(11) 0.0626(4) Uani 1 1 d .
N2 N 0.32199(10) 0.00890(11) 0.18245(9) 0.0487(3) Uani 1 1 d .
O1 O 0.39559(11) 0.20842(10) 0.16721(9) 0.0716(4) Uani 1 1 d .
O2 O 0.24952(11) -0.19097(10) 0.14032(9) 0.0713(4) Uani 1 1 d .

loop_
_atom_site_aniso_label
_atom_site_aniso_U_11
_atom_site_aniso_U_22
_atom_site_aniso_U_33
_atom_site_aniso_U_23
_atom_site_aniso_U_13
_atom_site_aniso_U_12
C1 0.0615(11) 0.0853(15) 0.1070(16) 0.0169(12) 0.0146(10) 0.0122(10)
C2 0.0745(13) 0.0726(13) 0.135(2) -0.0052(13) 0.0257(13) 0.0192(11)
C3 0.0666(11) 0.0719(12) 0.0933(14) -0.0183(10) 0.0196(10) 0.0076(9)
C4 0.0503(8) 0.0608(10) 0.0633(10) -0.0069(8) 0.0195(7) -0.0029(7)
C5 0.0564(9) 0.0570(9) 0.0512(9) -0.0098(7) 0.0136(7) -0.0110(7)
C6 0.0764(11) 0.0776(12) 0.0607(11) -0.0177(9) 0.0229(9) -0.0134(9)
C7 0.0944(14) 0.0936(14) 0.0479(10) -0.0100(10) 0.0116(9) -0.0240(12)
C8 0.0831(13) 0.0900(14) 0.0537(11) 0.0068(9) -0.0022(9) -0.0177(11)
C9 0.0636(10) 0.0720(11) 0.0580(11) 0.0037(8) 0.0042(8) -0.0040(8)
C10 0.0515(8) 0.0558(9) 0.0484(9) -0.0046(7) 0.0080(7) -0.0086(7)
C11 0.0625(10) 0.0802(13) 0.0715(11) 0.0074(9) 0.0087(9) 0.0036(9)
C12 0.0548(8) 0.0446(9) 0.0515(9) -0.0003(7) 0.0071(7) 0.0011(7)
C13 0.0476(8) 0.0428(9) 0.0611(9) -0.0025(7) 0.0131(7) 0.0024(6)
C14 0.0493(8) 0.0431(8) 0.0504(9) 0.0019(6) 0.0076(6) 0.0039(6)
C15 0.0695(10) 0.0493(9) 0.0550(10) -0.0025(7) 0.0073(7) -0.0005(8)
C16 0.0778(11) 0.0640(11) 0.0489(9) -0.0003(7) 0.0109(8) 0.0093(9)
C17 0.0702(10) 0.0636(11) 0.0540(10) 0.0111(8) 0.0159(8) 0.0080(8)
C18 0.0582(9) 0.0485(9) 0.0650(10) 0.0085(8) 0.0146(7) 0.0051(7)
C19 0.0452(8) 0.0434(8) 0.0540(9) 0.0015(6) 0.0092(6) 0.0067(6)
N1 0.0596(8) 0.0678(9) 0.0595(9) -0.0016(7) 0.0086(6) 0.0023(7)
N2 0.0507(7) 0.0482(7) 0.0483(7) -0.0036(5) 0.0120(5) -0.0014(5)
O1 0.0898(8) 0.0498(7) 0.0798(8) -0.0167(6) 0.0276(6) -0.0137(6)
O2 0.0993(9) 0.0519(7) 0.0624(7) 0.0048(5) 0.0143(6) -0.0176(6)

loop_
_atom_type_symbol
_atom_type_description
_atom_type_scat_dispersion_real
_atom_type_scat_dispersion_imag
_atom_type_scat_source
C C 0.0033 0.0016 'International Tables Vol C Tables 4.2.6.8 and 6.1.1.4'
H H 0.0000 0.0000 'International Tables Vol C Tables 4.2.6.8 and 6.1.1.4'
N N 0.0061 0.0033 'International Tables Vol C Tables 4.2.6.8 and 6.1.1.4'
O O 0.0106 0.0060 'International Tables Vol C Tables 4.2.6.8 and 6.1.1.4'

loop_
_geom_angle_atom_site_label_1
_geom_angle_atom_site_label_2
_geom_angle_atom_site_label_3
_geom_angle
C2 C1 C11 118.27(18)
C2 C1 H1 120.9
C11 C1 H1 120.9
C1 C2 C3 119.16(19)
C1 C2 H2 120.4
C3 C2 H2 120.4
C2 C3 C4 119.12(18)
C2 C3 H3 120.4
C4 C3 H3 120.4
N1 C4 C3 122.07(15)
N1 C4 C5 116.83(14)
C3 C4 C5 121.03(15)
C6 C5 C10 117.02(15)
C6 C5 C4 119.63(15)
C10 C5 C4 123.33(13)
C7 C6 C5 122.02(18)
C7 C6 H6 119.0
C5 C6 H6 119.0
C8 C7 C6 119.86(17)
C8 C7 H7 120.1
C6 C7 H7 120.1
C7 C8 C9 119.93(17)
C7 C8 H8 120.0
C9 C8 H8 120.0
C8 C9 C10 120.20(17)
C8 C9 H9 119.9
C10 C9 H9 119.9
C9 C10 C5 120.92(14)
C9 C10 N2 118.81(14)
C5 C10 N2 120.27(13)
N1 C11 C1 124.21(18)
N1 C11 H11 117.9
C1 C11 H11 117.9
O2 C12 N2 124.77(14)
O2 C12 C14 129.47(14)
N2 C12 C14 105.76(12)
O1 C13 N2 124.43(14)
O1 C13 C19 129.34(14)
N2 C13 C19 106.23(12)
C15 C14 C19 121.27(13)
C15 C14 C12 130.32(14)
C19 C14 C12 108.40(12)
C14 C15 C16 117.66(15)
C14 C15 H15 121.2
C16 C15 H15 121.2
C17 C16 C15 121.26(15)
C17 C16 H16 119.4
C15 C16 H16 119.4
C16 C17 C18 120.94(15)
C16 C17 H17 119.5
C18 C17 H17 119.5
C19 C18 C17 117.81(15)
C19 C18 H18 121.1
C17 C18 H18 121.1
C18 C19 C14 121.06(13)
C18 C19 C13 130.65(14)
C14 C19 C13 108.29(12)
C11 N1 C4 117.17(15)
C12 N2 C13 111.30(12)
C12 N2 C10 123.91(12)
C13 N2 C10 124.05(11)

loop_
_geom_bond_atom_site_label_1
_geom_bond_atom_site_label_2
_geom_bond_distance
C1 C2 1.365(3)
C1 C11 1.369(3)
C1 H1 0.9300
C2 C3 1.380(3)
C2 H2 0.9300
C3 C4 1.380(2)
C3 H3 0.9300
C4 N1 1.3452(19)
C4 C5 1.485(2)
C5 C6 1.389(2)
C5 C10 1.396(2)
C6 C7 1.374(3)
C6 H6 0.9300
C7 C8 1.367(3)
C7 H7 0.9300
C8 C9 1.376(2)
C8 H8 0.9300
C9 C10 1.381(2)
C9 H9 0.9300
C10 N2 1.4259(19)
C11 N1 1.333(2)
C11 H11 0.9300
C12 O2 1.2035(16)
C12 N2 1.4000(18)
C12 C14 1.481(2)
C13 O1 1.2072(17)
C13 N2 1.3997(18)
C13 C19 1.472(2)
C14 C15 1.3767(19)
C14 C19 1.382(2)
C15 C16 1.385(2)
C15 H15 0.9300
C16 C17 1.378(2)
C16 H16 0.9300
C17 C18 1.385(2)
C17 H17 0.9300
C18 C19 1.379(2)
C18 H18 0.9300
